data_1517139
loop_
_publ_author_name
'Liang Chen'
'Ning Zhao'
'Qiuwen Wang'
'Guohua Hou'
'Haibin Song'
'Guofu Zi'

_publ_section_title
;
 Synthesis, structure, and catalytic activity of titanium complexes with
 chiral biaryl Schiff-base ligands
;
_journal_name_full
;
Inorganica Chimica Acta
;
_journal_page_first 140
_journal_page_last 155
_journal_volume 402
_journal_year 2013
_chemical_absolute_configuration rmad
_chemical_formula_moiety 'C81 H58 N6 O4 Ti'
_chemical_formula_sum 'C81 H58 N6 O4 Ti'
_chemical_formula_weight 1227.23
_space_group_IT_number 19
_symmetry_cell_setting orthorhombic
_symmetry_space_group_name_Hall 'P 2ac 2ab'
_symmetry_space_group_name_H-M 'P 21 21 21'
_atom_sites_solution_hydrogens geom
_atom_sites_solution_primary direct
_atom_sites_solution_secondary difmap
_cell_angle_alpha 90.00
_cell_angle_beta 90.00
_cell_angle_gamma 90.00
_cell_formula_units_Z 4
_cell_length_a 14.426(4)
_cell_length_b 17.398(4)
_cell_length_c 34.210(8)
_cell_measurement_reflns_used 21814
_cell_measurement_temperature 113(2)
_cell_measurement_theta_max 27.90
_cell_measurement_theta_min 1.30
_cell_volume 8586(4)
_computing_cell_refinement 'CrystalClear-SM Expert 2.0 r2'
_computing_data_collection 'CrystalClear-SM Expert 2.0 r2 (Rigaku, 2009)'
_computing_data_reduction 'CrystalClear-SM Expert 2.0 r2'
_computing_molecular_graphics 'CrystalStructure 4.0'
_computing_publication_material 'CrystalStructure 4.0 (Rigaku, 2009)'
_computing_structure_refinement 'SHELXL-97 (Sheldrick, 1997)'
_computing_structure_solution 'SHELXS-97 (Sheldrick, 1990)'
_diffrn_ambient_temperature 113(2)
_diffrn_detector_area_resol_mean 14.222
_diffrn_measured_fraction_theta_full 0.999
_diffrn_measured_fraction_theta_max 0.999
_diffrn_measurement_device_type 'Rigaku Saturn724 CCD'
_diffrn_measurement_method \w
_diffrn_radiation_monochromator multilayer
_diffrn_radiation_source 'rotating anode'
_diffrn_radiation_type MoK\a
_diffrn_radiation_wavelength 0.71075
_diffrn_reflns_av_R_equivalents 0.0992
_diffrn_reflns_av_sigmaI/netI 0.1076
_diffrn_reflns_limit_h_max 18
_diffrn_reflns_limit_h_min -18
_diffrn_reflns_limit_k_max 22
_diffrn_reflns_limit_k_min -22
_diffrn_reflns_limit_l_max 44
_diffrn_reflns_limit_l_min -31
_diffrn_reflns_number 69473
_diffrn_reflns_theta_full 27.87
_diffrn_reflns_theta_max 27.87
_diffrn_reflns_theta_min 1.31
_diffrn_standards_decay_% 0
_diffrn_standards_interval_count 0
_diffrn_standards_interval_time 0
_diffrn_standards_number 0
_exptl_absorpt_coefficient_mu 0.143
_exptl_absorpt_correction_T_max 0.9719
_exptl_absorpt_correction_T_min 0.9664
_exptl_absorpt_correction_type multi-scan
_exptl_absorpt_process_details CrystalClear
_exptl_crystal_colour colorless
_exptl_crystal_density_diffrn 0.949
_exptl_crystal_density_method 'not measured'
_exptl_crystal_description prism
_exptl_crystal_F_000 2560
_exptl_crystal_size_max 0.24
_exptl_crystal_size_mid 0.22
_exptl_crystal_size_min 0.20
_refine_diff_density_max 0.349
_refine_diff_density_min -0.301
_refine_diff_density_rms 0.052
_refine_ls_abs_structure_details 'Flack H D (1983), Acta Cryst. A39, 876-881'
_refine_ls_abs_structure_Flack 0.07(2)
_refine_ls_extinction_method none
_refine_ls_goodness_of_fit_ref 1.003
_refine_ls_hydrogen_treatment constr
_refine_ls_matrix_type full
_refine_ls_number_parameters 831
_refine_ls_number_reflns 20430
_refine_ls_number_restraints 0
_refine_ls_restrained_S_all 1.003
_refine_ls_R_factor_all 0.0983
_refine_ls_R_factor_gt 0.0693
_refine_ls_shift/su_max 0.001
_refine_ls_shift/su_mean 0.000
_refine_ls_structure_factor_coef Fsqd
_refine_ls_weighting_details 'calc w=1/[\s^2^(Fo^2^)+(0.0381P)^2^+0.0000P] where P=(Fo^2^+2Fc^2^)/3'
_refine_ls_weighting_scheme calc
_refine_ls_wR_factor_gt 0.1448
_refine_ls_wR_factor_ref 0.1566
_reflns_number_gt 13858
_reflns_number_total 20430
_reflns_threshold_expression >2sigma(I)
_cod_data_source_file ICA-2013-402-140-155-6.cif
_cod_data_source_block compound24
_cod_database_code 1517139

loop_
_symmetry_equiv_pos_as_xyz
'x, y, z'
'x+1/2, -y+1/2, -z'
'-x, y+1/2, -z+1/2'
'-x+1/2, -y, z+1/2'

loop_
_atom_site_label
_atom_site_type_symbol
_atom_site_fract_x
_atom_site_fract_y
_atom_site_fract_z
_atom_site_U_iso_or_equiv
_atom_site_adp_type
_atom_site_occupancy
_atom_site_symmetry_multiplicity
_atom_site_calc_flag
_atom_site_refinement_flags
Ti1 Ti 0.53971(4) 0.30853(3) 0.867827(17) 0.03955(13) Uani 1 1 d .
O1 O 0.55915(15) 0.36738(12) 0.91414(6) 0.0454(5) Uani 1 1 d .
O2 O 0.42162(15) 0.27286(11) 0.87949(6) 0.0452(5) Uani 1 1 d .
O3 O 0.54242(16) 0.27941(12) 0.81404(6) 0.0464(5) Uani 1 1 d .
O4 O 0.61414(16) 0.23311(12) 0.88245(7) 0.0500(6) Uani 1 1 d .
N1 N 0.64731(18) 0.39512(14) 0.84921(8) 0.0442(6) Uani 1 1 d .
N2 N 0.46898(18) 0.41587(14) 0.84389(8) 0.0454(6) Uani 1 1 d .
N3 N 0.17025(18) 0.28901(15) 0.86209(9) 0.0491(7) Uani 1 1 d .
N4 N 0.1228(2) 0.31977(19) 0.76050(10) 0.0656(9) Uani 1 1 d .
N5 N 0.7022(2) 0.15454(15) 0.75850(9) 0.0508(7) Uani 1 1 d .
N6 N 0.5937(2) 0.03788(16) 0.83053(11) 0.0679(9) Uani 1 1 d .
C1 C 0.6723(2) 0.46685(17) 0.92205(9) 0.0420(7) Uani 1 1 d .
C2 C 0.5821(2) 0.43861(18) 0.92530(9) 0.0434(7) Uani 1 1 d .
C3 C 0.5115(2) 0.48612(19) 0.94094(10) 0.0495(8) Uani 1 1 d .
H3 H 0.4502 0.4666 0.9431 0.059 Uiso 1 1 calc R
C4 C 0.5295(3) 0.55820(19) 0.95272(10) 0.0557(9) Uani 1 1 d .
H4 H 0.4807 0.5885 0.9632 0.067 Uiso 1 1 calc R
C5 C 0.6216(3) 0.5906(2) 0.94973(11) 0.0572(9) Uani 1 1 d .
C6 C 0.6919(3) 0.54406(19) 0.93368(10) 0.0490(8) Uani 1 1 d .
C7 C 0.7798(3) 0.5779(2) 0.92840(13) 0.0668(11) Uani 1 1 d .
H7 H 0.8278 0.5493 0.9162 0.080 Uiso 1 1 calc R
C8 C 0.7973(3) 0.6532(2) 0.94099(14) 0.0747(12) Uani 1 1 d .
H8 H 0.8578 0.6742 0.9385 0.090 Uiso 1 1 calc R
C9 C 0.7255(4) 0.6981(2) 0.95725(12) 0.0747(12) Uani 1 1 d .
H9 H 0.7369 0.7496 0.9651 0.090 Uiso 1 1 calc R
C10 C 0.6405(3) 0.6668(2) 0.96143(13) 0.0711(11) Uani 1 1 d .
H10 H 0.5922 0.6968 0.9725 0.085 Uiso 1 1 calc R
C11 C 0.7469(2) 0.41588(18) 0.90473(11) 0.0488(8) Uani 1 1 d .
C12 C 0.7353(2) 0.38540(17) 0.86747(12) 0.0485(8) Uani 1 1 d .
C13 C 0.8014(3) 0.3379(2) 0.84893(12) 0.0574(9) Uani 1 1 d .
H13 H 0.7908 0.3195 0.8232 0.069 Uiso 1 1 calc R
C14 C 0.8813(2) 0.3186(2) 0.86847(13) 0.0595(9) Uani 1 1 d .
H14 H 0.9273 0.2882 0.8560 0.071 Uiso 1 1 calc R
C15 C 0.8947(2) 0.3445(2) 0.90749(12) 0.0581(10) Uani 1 1 d .
C16 C 0.8288(2) 0.39169(18) 0.92593(11) 0.0498(9) Uani 1 1 d .
C17 C 0.8417(2) 0.4133(2) 0.96552(11) 0.0532(9) Uani 1 1 d .
H17 H 0.7968 0.4443 0.9783 0.064 Uiso 1 1 calc R
C18 C 0.9191(3) 0.3894(3) 0.98518(13) 0.0735(12) Uani 1 1 d .
H18 H 0.9284 0.4036 1.0117 0.088 Uiso 1 1 calc R
C19 C 0.9869(3) 0.3420(3) 0.96500(16) 0.0805(14) Uani 1 1 d .
H19 H 1.0409 0.3258 0.9786 0.097 Uiso 1 1 calc R
C20 C 0.9756(3) 0.3210(3) 0.92857(13) 0.0680(11) Uani 1 1 d .
H20 H 1.0212 0.2902 0.9161 0.082 Uiso 1 1 calc R
C21 C 0.6212(2) 0.46002(18) 0.83493(11) 0.0500(8) Uani 1 1 d .
H21 H 0.6650 0.4988 0.8285 0.060 Uiso 1 1 calc R
C22 C 0.5220(2) 0.47219(18) 0.82890(10) 0.0475(8) Uani 1 1 d .
C23 C 0.4853(3) 0.5376(2) 0.81253(11) 0.0588(10) Uani 1 1 d .
H23 H 0.5248 0.5758 0.8018 0.071 Uiso 1 1 calc R
C24 C 0.3907(3) 0.5469(2) 0.81187(12) 0.0674(11) Uani 1 1 d .
H24 H 0.3642 0.5917 0.8006 0.081 Uiso 1 1 calc R
C25 C 0.3348(3) 0.4910(2) 0.82756(12) 0.0634(11) Uani 1 1 d .
H25 H 0.2693 0.4966 0.8275 0.076 Uiso 1 1 calc R
C26 C 0.3758(3) 0.4262(2) 0.84346(12) 0.0613(10) Uani 1 1 d .
H26 H 0.3373 0.3876 0.8545 0.074 Uiso 1 1 calc R
C27 C 0.2960(2) 0.22042(17) 0.91410(10) 0.0436(7) Uani 1 1 d .
C28 C 0.3752(2) 0.21021(17) 0.89236(9) 0.0435(7) Uani 1 1 d .
C29 C 0.4078(2) 0.13516(18) 0.88279(11) 0.0511(8) Uani 1 1 d .
H29 H 0.4611 0.1288 0.8668 0.061 Uiso 1 1 calc R
C30 C 0.3621(3) 0.0732(2) 0.89678(12) 0.0616(10) Uani 1 1 d .
H30 H 0.3840 0.0232 0.8903 0.074 Uiso 1 1 calc R
C31 C 0.2820(2) 0.0805(2) 0.92085(12) 0.0578(10) Uani 1 1 d .
C32 C 0.2491(2) 0.1542(2) 0.92998(12) 0.0552(9) Uani 1 1 d .
C33 C 0.1714(2) 0.1615(2) 0.95463(12) 0.0602(10) Uani 1 1 d .
H33 H 0.1480 0.2111 0.9606 0.072 Uiso 1 1 calc R
C34 C 0.1286(3) 0.0968(3) 0.97032(14) 0.0817(14) Uani 1 1 d .
H34 H 0.0764 0.1025 0.9870 0.098 Uiso 1 1 calc R
C35 C 0.1622(3) 0.0235(3) 0.96151(14) 0.0796(14) Uani 1 1 d .
H35 H 0.1331 -0.0205 0.9725 0.096 Uiso 1 1 calc R
C36 C 0.2354(3) 0.0147(2) 0.93762(14) 0.0722(12) Uani 1 1 d .
H36 H 0.2569 -0.0355 0.9317 0.087 Uiso 1 1 calc R
C37 C 0.2588(2) 0.30084(19) 0.92083(10) 0.0470(8) Uani 1 1 d .
C38 C 0.2000(2) 0.3343(2) 0.89433(10) 0.0493(8) Uani 1 1 d .
C39 C 0.1683(2) 0.4094(2) 0.89976(11) 0.0536(9) Uani 1 1 d .
H39 H 0.1265 0.4312 0.8814 0.064 Uiso 1 1 calc R
C40 C 0.1967(3) 0.4523(2) 0.93132(11) 0.0525(8) Uani 1 1 d .
H40 H 0.1745 0.5034 0.9342 0.063 Uiso 1 1 calc R
C41 C 0.2586(3) 0.4215(2) 0.95975(12) 0.0589(10) Uani 1 1 d .
C42 C 0.2926(2) 0.34359(18) 0.95385(10) 0.0474(8) Uani 1 1 d .
C43 C 0.3563(2) 0.3116(3) 0.98123(11) 0.0589(9) Uani 1 1 d .
H43 H 0.3791 0.2608 0.9779 0.071 Uiso 1 1 calc R
C44 C 0.3841(3) 0.3554(2) 1.01232(11) 0.0624(10) Uani 1 1 d .
H44 H 0.4262 0.3340 1.0307 0.075 Uiso 1 1 calc R
C45 C 0.3518(3) 0.4319(3) 1.01803(13) 0.0671(11) Uani 1 1 d .
H45 H 0.3723 0.4611 1.0398 0.081 Uiso 1 1 calc R
C46 C 0.2910(3) 0.4629(2) 0.99176(12) 0.0661(11) Uani 1 1 d .
H46 H 0.2702 0.5142 0.9955 0.079 Uiso 1 1 calc R
C47 C 0.1588(2) 0.3227(2) 0.82893(11) 0.0570(9) Uani 1 1 d .
H47 H 0.1710 0.3762 0.8266 0.068 Uiso 1 1 calc R
C48 C 0.1270(2) 0.2790(2) 0.79450(12) 0.0537(9) Uani 1 1 d .
C49 C 0.1044(3) 0.2013(2) 0.79704(13) 0.0671(10) Uani 1 1 d .
H49 H 0.1077 0.1750 0.8213 0.081 Uiso 1 1 calc R
C50 C 0.0769(3) 0.1629(3) 0.76310(17) 0.0873(14) Uani 1 1 d .
H50 H 0.0599 0.1102 0.7641 0.105 Uiso 1 1 calc R
C51 C 0.0748(3) 0.2025(3) 0.72809(16) 0.0847(14) Uani 1 1 d .
H51 H 0.0598 0.1773 0.7042 0.102 Uiso 1 1 calc R
C52 C 0.0956(3) 0.2817(3) 0.72918(15) 0.0815(13) Uani 1 1 d .
H52 H 0.0896 0.3098 0.7055 0.098 Uiso 1 1 calc R
C53 C 0.5418(2) 0.26024(16) 0.74641(10) 0.0467(8) Uani 1 1 d .
C54 C 0.4951(2) 0.26110(16) 0.78168(10) 0.0440(7) Uani 1 1 d .
C55 C 0.3989(2) 0.24269(16) 0.78476(10) 0.0473(8) Uani 1 1 d .
H55 H 0.3682 0.2453 0.8093 0.057 Uiso 1 1 calc R
C56 C 0.3519(2) 0.22132(17) 0.75208(11) 0.0483(8) Uani 1 1 d .
H56 H 0.2882 0.2081 0.7542 0.058 Uiso 1 1 calc R
C57 C 0.3951(3) 0.21809(18) 0.71482(11) 0.0525(9) Uani 1 1 d .
C58 C 0.4914(3) 0.23820(17) 0.71190(10) 0.0486(8) Uani 1 1 d .
C59 C 0.5323(3) 0.2371(2) 0.67411(11) 0.0629(10) Uani 1 1 d .
H59 H 0.5952 0.2520 0.6709 0.075 Uiso 1 1 calc R
C60 C 0.4815(4) 0.2148(2) 0.64231(12) 0.0714(12) Uani 1 1 d .
H60 H 0.5102 0.2144 0.6173 0.086 Uiso 1 1 calc R
C61 C 0.3886(4) 0.1924(2) 0.64545(14) 0.0806(13) Uani 1 1 d .
H61 H 0.3554 0.1764 0.6229 0.097 Uiso 1 1 calc R
C62 C 0.3461(3) 0.1936(2) 0.68093(12) 0.0623(10) Uani 1 1 d .
H62 H 0.2832 0.1780 0.6831 0.075 Uiso 1 1 calc R
C63 C 0.6410(2) 0.28458(17) 0.74407(10) 0.0460(8) Uani 1 1 d .
C64 C 0.7137(3) 0.2336(2) 0.74993(11) 0.0547(9) Uani 1 1 d .
C65 C 0.8074(3) 0.2557(2) 0.74603(13) 0.0658(11) Uani 1 1 d .
H65 H 0.8558 0.2191 0.7490 0.079 Uiso 1 1 calc R
C66 C 0.8281(3) 0.3336(2) 0.73761(15) 0.0832(15) Uani 1 1 d .
H66 H 0.8910 0.3492 0.7353 0.100 Uiso 1 1 calc R
C67 C 0.7578(3) 0.3878(2) 0.73266(16) 0.0765(13) Uani 1 1 d .
C68 C 0.6627(3) 0.36338(19) 0.73620(12) 0.0607(10) Uani 1 1 d .
C69 C 0.5928(3) 0.4192(2) 0.73035(12) 0.0609(10) Uani 1 1 d .
H69 H 0.5296 0.4042 0.7321 0.073 Uiso 1 1 calc R
C70 C 0.6140(3) 0.4953(2) 0.72217(14) 0.0732(12) Uani 1 1 d .
H70 H 0.5658 0.5316 0.7181 0.088 Uiso 1 1 calc R
C71 C 0.7065(4) 0.5184(2) 0.7199(2) 0.114(2) Uani 1 1 d .
H71 H 0.7213 0.5710 0.7157 0.137 Uiso 1 1 calc R
C72 C 0.7767(4) 0.4647(3) 0.7238(2) 0.113(2) Uani 1 1 d .
H72 H 0.8392 0.4805 0.7203 0.135 Uiso 1 1 calc R
C73 C 0.6600(3) 0.13330(19) 0.78863(13) 0.0590(10) Uani 1 1 d .
H73 H 0.6339 0.1715 0.8052 0.071 Uiso 1 1 calc R
C74 C 0.6487(3) 0.05135(19) 0.79968(11) 0.0560(9) Uani 1 1 d .
C75 C 0.6942(3) -0.00774(19) 0.78035(13) 0.0615(10) Uani 1 1 d .
H75 H 0.7340 0.0037 0.7590 0.074 Uiso 1 1 calc R
C76 C 0.6820(3) -0.0821(2) 0.79183(13) 0.0663(11) Uani 1 1 d .
H76 H 0.7107 -0.1232 0.7782 0.080 Uiso 1 1 calc R
C77 C 0.6256(3) -0.0957(2) 0.82464(12) 0.0628(10) Uani 1 1 d .
H77 H 0.6178 -0.1463 0.8345 0.075 Uiso 1 1 calc R
C78 C 0.5823(4) -0.0351(2) 0.84214(13) 0.0791(13) Uani 1 1 d .
H78 H 0.5421 -0.0450 0.8636 0.095 Uiso 1 1 calc R
C79 C 0.6748(2) 0.2062(2) 0.91340(11) 0.0584(9) Uani 1 1 d .
H79 H 0.7169 0.2502 0.9196 0.070 Uiso 1 1 calc R
C80 C 0.7343(4) 0.1461(4) 0.89648(18) 0.124(2) Uani 1 1 d .
H80A H 0.7598 0.1641 0.8716 0.187 Uiso 1 1 calc R
H80B H 0.6976 0.0995 0.8921 0.187 Uiso 1 1 calc R
H80C H 0.7851 0.1346 0.9145 0.187 Uiso 1 1 calc R
C81 C 0.6245(4) 0.1913(5) 0.94821(16) 0.148(3) Uani 1 1 d .
H81A H 0.5846 0.1464 0.9444 0.221 Uiso 1 1 calc R
H81B H 0.5862 0.2361 0.9547 0.221 Uiso 1 1 calc R
H81C H 0.6679 0.1813 0.9696 0.221 Uiso 1 1 calc R

loop_
_atom_site_aniso_label
_atom_site_aniso_U_11
_atom_site_aniso_U_22
_atom_site_aniso_U_33
_atom_site_aniso_U_23
_atom_site_aniso_U_13
_atom_site_aniso_U_12
Ti1 0.0373(2) 0.0312(2) 0.0501(3) 0.0049(2) 0.0027(2) -0.0003(2)
O1 0.0479(12) 0.0393(11) 0.0489(13) 0.0033(9) 0.0045(10) -0.0050(9)
O2 0.0428(11) 0.0333(10) 0.0594(14) 0.0050(9) 0.0113(10) -0.0045(9)
O3 0.0476(12) 0.0450(11) 0.0466(13) -0.0054(9) 0.0083(11) -0.0057(10)
O4 0.0491(13) 0.0350(11) 0.0657(16) 0.0093(10) 0.0048(11) 0.0081(10)
N1 0.0411(14) 0.0338(13) 0.0578(18) 0.0027(12) 0.0003(12) -0.0019(11)
N2 0.0416(14) 0.0365(13) 0.0582(17) 0.0053(11) -0.0024(13) -0.0048(12)
N3 0.0433(14) 0.0426(15) 0.0615(19) 0.0032(14) 0.0051(13) 0.0011(11)
N4 0.068(2) 0.0577(19) 0.071(2) -0.0033(17) -0.0103(17) -0.0041(17)
N5 0.0527(16) 0.0306(13) 0.069(2) -0.0040(13) 0.0083(15) -0.0068(12)
N6 0.081(2) 0.0327(15) 0.090(3) -0.0029(15) 0.0194(19) -0.0046(15)
C1 0.0465(17) 0.0399(16) 0.0396(19) 0.0091(13) -0.0057(14) 0.0010(13)
C2 0.0445(16) 0.0420(16) 0.0438(19) 0.0065(14) -0.0068(14) 0.0067(13)
C3 0.0468(18) 0.0479(18) 0.054(2) 0.0093(15) -0.0045(15) 0.0102(14)
C4 0.057(2) 0.0438(18) 0.066(2) -0.0011(16) -0.0042(18) 0.0129(17)
C5 0.072(2) 0.0396(18) 0.060(2) 0.0019(16) -0.0185(19) 0.0112(17)
C6 0.063(2) 0.0438(17) 0.0397(19) 0.0025(14) -0.0131(16) -0.0022(16)
C7 0.072(3) 0.0406(18) 0.088(3) 0.0055(19) -0.021(2) -0.0112(18)
C8 0.071(3) 0.053(2) 0.100(3) -0.001(2) -0.027(2) -0.012(2)
C9 0.107(3) 0.045(2) 0.072(3) -0.006(2) -0.031(2) -0.005(2)
C10 0.090(3) 0.0432(19) 0.080(3) -0.0045(19) -0.014(2) 0.007(2)
C11 0.0479(18) 0.0342(16) 0.064(2) 0.0037(15) -0.0023(16) -0.0020(13)
C12 0.0440(16) 0.0353(15) 0.066(2) 0.0057(16) 0.0065(17) -0.0022(13)
C13 0.053(2) 0.0482(19) 0.071(3) 0.0089(17) 0.0126(18) -0.0152(16)
C14 0.0410(17) 0.056(2) 0.082(3) 0.009(2) 0.0155(18) -0.0009(16)
C15 0.0454(18) 0.0468(19) 0.082(3) 0.0231(19) -0.0011(18) -0.0045(15)
C16 0.0415(17) 0.0373(16) 0.070(3) 0.0206(16) -0.0071(16) -0.0083(13)
C17 0.0353(16) 0.065(2) 0.060(2) 0.0171(18) 0.0005(15) -0.0032(15)
C18 0.063(2) 0.083(3) 0.075(3) 0.034(2) -0.012(2) -0.011(2)
C19 0.0402(19) 0.099(3) 0.102(4) 0.050(3) -0.003(2) -0.001(2)
C20 0.048(2) 0.083(3) 0.073(3) 0.034(2) 0.0009(19) 0.004(2)
C21 0.0501(18) 0.0355(16) 0.064(2) 0.0034(15) -0.0051(16) -0.0064(14)
C22 0.0514(19) 0.0357(15) 0.055(2) 0.0038(14) -0.0079(15) -0.0030(14)
C23 0.052(2) 0.0472(19) 0.077(3) 0.0172(18) -0.0050(18) -0.0081(16)
C24 0.065(2) 0.048(2) 0.090(3) 0.027(2) -0.019(2) -0.0024(18)
C25 0.0455(19) 0.048(2) 0.097(3) 0.019(2) -0.0127(19) -0.0001(16)
C26 0.0482(19) 0.050(2) 0.086(3) 0.0165(19) 0.0034(19) -0.0009(17)
C27 0.0383(15) 0.0384(15) 0.054(2) 0.0152(14) 0.0002(14) -0.0031(13)
C28 0.0459(16) 0.0383(16) 0.0464(19) 0.0129(13) -0.0004(14) -0.0034(13)
C29 0.0506(19) 0.0389(17) 0.064(2) 0.0027(15) 0.0085(16) 0.0022(15)
C30 0.063(2) 0.0339(16) 0.088(3) -0.0003(17) 0.001(2) -0.0043(16)
C31 0.0434(18) 0.0438(18) 0.086(3) 0.0224(18) 0.0014(18) -0.0130(15)
C32 0.0356(16) 0.0485(19) 0.082(3) 0.0191(18) -0.0095(16) -0.0077(14)
C33 0.0485(19) 0.057(2) 0.075(3) 0.0213(19) 0.0073(18) -0.0030(17)
C34 0.058(2) 0.088(3) 0.098(4) 0.044(3) 0.017(2) -0.012(2)
C35 0.059(2) 0.078(3) 0.102(4) 0.042(3) -0.003(2) -0.020(2)
C36 0.058(2) 0.051(2) 0.107(4) 0.033(2) -0.010(2) -0.0141(18)
C37 0.0418(16) 0.0415(17) 0.058(2) 0.0067(15) 0.0161(15) -0.0024(14)
C38 0.0401(16) 0.058(2) 0.050(2) 0.0119(16) 0.0077(15) -0.0002(15)
C39 0.0403(17) 0.053(2) 0.067(3) 0.0113(18) 0.0064(16) 0.0024(15)
C40 0.054(2) 0.0395(17) 0.064(2) -0.0013(16) 0.0062(17) -0.0003(15)
C41 0.058(2) 0.049(2) 0.070(3) -0.0013(19) 0.0228(19) 0.0001(17)
C42 0.0456(17) 0.0410(16) 0.056(2) 0.0051(15) 0.0140(16) -0.0031(14)
C43 0.0470(18) 0.072(2) 0.058(2) 0.012(2) 0.0007(16) -0.0094(19)
C44 0.067(2) 0.073(3) 0.047(2) 0.0084(19) 0.0045(18) -0.016(2)
C45 0.069(3) 0.072(3) 0.060(3) -0.004(2) 0.011(2) -0.014(2)
C46 0.077(3) 0.058(2) 0.063(3) -0.0027(19) 0.021(2) -0.005(2)
C47 0.0510(19) 0.046(2) 0.074(3) 0.0051(18) -0.0039(18) 0.0002(16)
C48 0.0317(15) 0.055(2) 0.074(3) 0.0049(18) -0.0107(15) 0.0045(14)
C49 0.062(2) 0.048(2) 0.092(3) -0.001(2) -0.013(2) -0.0077(18)
C50 0.069(3) 0.058(2) 0.135(4) 0.001(3) -0.016(3) -0.014(2)
C51 0.069(3) 0.075(3) 0.110(4) -0.024(3) -0.023(3) -0.002(2)
C52 0.071(3) 0.084(3) 0.089(3) 0.006(3) -0.009(2) 0.000(2)
C53 0.0544(18) 0.0268(13) 0.059(2) -0.0064(13) 0.0033(17) -0.0064(14)
C54 0.0477(17) 0.0237(13) 0.061(2) 0.0013(13) -0.0024(16) -0.0007(12)
C55 0.058(2) 0.0265(14) 0.058(2) 0.0074(13) 0.0026(16) -0.0100(13)
C56 0.0448(17) 0.0281(14) 0.072(2) -0.0018(15) -0.0107(17) -0.0071(13)
C57 0.066(2) 0.0330(15) 0.058(2) -0.0052(15) -0.0076(18) 0.0026(15)
C58 0.064(2) 0.0230(13) 0.059(2) -0.0001(13) 0.0026(17) 0.0044(13)
C59 0.082(3) 0.0445(19) 0.062(2) -0.0043(16) -0.001(2) -0.011(2)
C60 0.117(4) 0.0397(18) 0.058(3) -0.0159(17) 0.006(2) 0.003(2)
C61 0.101(3) 0.048(2) 0.093(4) -0.026(2) -0.023(3) -0.002(2)
C62 0.068(2) 0.0389(17) 0.080(3) -0.0058(19) -0.010(2) 0.0030(18)
C63 0.0495(17) 0.0325(15) 0.056(2) -0.0023(14) 0.0123(15) -0.0092(13)
C64 0.055(2) 0.0412(18) 0.068(2) -0.0147(16) 0.0071(18) 0.0038(16)
C65 0.057(2) 0.0437(19) 0.097(3) -0.0003(19) 0.024(2) -0.0005(17)
C66 0.059(2) 0.053(2) 0.137(4) -0.024(2) 0.034(3) -0.0111(19)
C67 0.058(2) 0.041(2) 0.131(4) -0.011(2) 0.024(2) -0.0101(18)
C68 0.063(2) 0.0355(17) 0.084(3) -0.0066(17) 0.018(2) -0.0061(16)
C69 0.063(2) 0.0391(18) 0.080(3) -0.0060(17) 0.004(2) 0.0006(17)
C70 0.074(3) 0.041(2) 0.104(3) 0.008(2) 0.013(2) -0.0019(19)
C71 0.079(3) 0.0325(19) 0.230(7) -0.004(3) 0.039(4) -0.003(2)
C72 0.082(3) 0.059(3) 0.197(6) 0.002(3) 0.053(4) -0.023(3)
C73 0.0498(19) 0.0334(16) 0.094(3) -0.0152(18) -0.003(2) 0.0036(15)
C74 0.075(2) 0.0325(16) 0.060(2) -0.0066(15) -0.0035(19) -0.0013(16)
C75 0.062(2) 0.0311(16) 0.091(3) -0.0040(17) 0.001(2) 0.0025(16)
C76 0.076(3) 0.0384(18) 0.085(3) -0.0033(18) -0.012(2) 0.0046(18)
C77 0.085(3) 0.0318(16) 0.072(3) -0.0004(17) 0.003(2) -0.0028(18)
C78 0.109(4) 0.053(2) 0.075(3) 0.004(2) 0.009(3) -0.008(2)
C79 0.0477(18) 0.053(2) 0.075(3) -0.0046(18) -0.0079(18) 0.0082(16)
C80 0.116(5) 0.140(5) 0.117(5) -0.011(4) -0.030(4) 0.065(4)
C81 0.101(4) 0.250(8) 0.092(4) 0.103(5) 0.031(3) 0.080(5)

loop_
_atom_type_symbol
_atom_type_description
_atom_type_scat_dispersion_real
_atom_type_scat_dispersion_imag
_atom_type_scat_source
C C 0.0033 0.0016 'International Tables Vol C Tables 4.2.6.8 and 6.1.1.4'
H H 0.0000 0.0000 'International Tables Vol C Tables 4.2.6.8 and 6.1.1.4'
N N 0.0061 0.0033 'International Tables Vol C Tables 4.2.6.8 and 6.1.1.4'
O O 0.0106 0.0060 'International Tables Vol C Tables 4.2.6.8 and 6.1.1.4'
Ti Ti 0.2776 0.4457 'International Tables Vol C Tables 4.2.6.8 and 6.1.1.4'

loop_
_geom_angle_atom_site_label_1
_geom_angle_atom_site_label_2
_geom_angle_atom_site_label_3
_geom_angle
O4 Ti1 O2 104.39(10)
O4 Ti1 O1 94.25(11)
O2 Ti1 O1 97.81(10)
O4 Ti1 O3 93.63(10)
O2 Ti1 O3 97.88(10)
O1 Ti1 O3 160.10(9)
O4 Ti1 N1 99.07(10)
O2 Ti1 N1 156.31(10)
O1 Ti1 N1 76.99(10)
O3 Ti1 N1 83.74(10)
O4 Ti1 N2 168.92(11)
O2 Ti1 N2 86.58(10)
O1 Ti1 N2 85.67(10)
O3 Ti1 N2 83.13(10)
N1 Ti1 N2 70.09(10)
C2 O1 Ti1 140.4(2)
C28 O2 Ti1 142.5(2)
C54 O3 Ti1 148.2(2)
C79 O4 Ti1 144.3(2)
C21 N1 C12 122.1(3)
C21 N1 Ti1 119.5(2)
C12 N1 Ti1 114.21(19)
C22 N2 C26 117.6(3)
C22 N2 Ti1 118.6(2)
C26 N2 Ti1 123.8(2)
C47 N3 C38 118.0(3)
C52 N4 C48 116.4(4)
C73 N5 C64 120.9(3)
C78 N6 C74 118.1(3)
C2 C1 C6 119.6(3)
C2 C1 C11 119.2(3)
C6 C1 C11 121.2(3)
O1 C2 C1 122.3(3)
O1 C2 C3 118.0(3)
C1 C2 C3 119.7(3)
C4 C3 C2 121.3(3)
C4 C3 H3 119.4
C2 C3 H3 119.4
C3 C4 C5 121.3(3)
C3 C4 H4 119.3
C5 C4 H4 119.3
C6 C5 C10 120.8(4)
C6 C5 C4 117.6(3)
C10 C5 C4 121.6(4)
C5 C6 C7 117.2(3)
C5 C6 C1 120.5(3)
C7 C6 C1 122.3(3)
C8 C7 C6 120.8(4)
C8 C7 H7 119.6
C6 C7 H7 119.6
C7 C8 C9 120.4(4)
C7 C8 H8 119.8
C9 C8 H8 119.8
C10 C9 C8 119.0(4)
C10 C9 H9 120.5
C8 C9 H9 120.5
C9 C10 C5 121.6(4)
C9 C10 H10 119.2
C5 C10 H10 119.2
C12 C11 C16 116.5(3)
C12 C11 C1 119.8(3)
C16 C11 C1 123.6(3)
C11 C12 C13 123.6(3)
C11 C12 N1 117.6(3)
C13 C12 N1 118.3(3)
C14 C13 C12 119.4(4)
C14 C13 H13 120.3
C12 C13 H13 120.3
C13 C14 C15 119.6(3)
C13 C14 H14 120.2
C15 C14 H14 120.2
C16 C15 C14 120.9(3)
C16 C15 C20 119.4(4)
C14 C15 C20 119.6(4)
C15 C16 C17 119.7(3)
C15 C16 C11 119.8(4)
C17 C16 C11 120.5(3)
C18 C17 C16 119.7(4)
C18 C17 H17 120.1
C16 C17 H17 120.1
C17 C18 C19 119.2(4)
C17 C18 H18 120.4
C19 C18 H18 120.4
C20 C19 C18 121.7(4)
C20 C19 H19 119.1
C18 C19 H19 119.1
C19 C20 C15 120.2(4)
C19 C20 H20 119.9
C15 C20 H20 119.9
N1 C21 C22 117.9(3)
N1 C21 H21 121.1
C22 C21 H21 121.1
N2 C22 C23 122.7(3)
N2 C22 C21 113.4(3)
C23 C22 C21 123.7(3)
C22 C23 C24 119.2(3)
C22 C23 H23 120.4
C24 C23 H23 120.4
C25 C24 C23 119.5(3)
C25 C24 H24 120.2
C23 C24 H24 120.2
C24 C25 C26 118.7(3)
C24 C25 H25 120.7
C26 C25 H25 120.7
N2 C26 C25 122.4(3)
N2 C26 H26 118.8
C25 C26 H26 118.8
C28 C27 C32 119.4(3)
C28 C27 C37 119.7(3)
C32 C27 C37 120.9(3)
O2 C28 C27 118.9(3)
O2 C28 C29 120.0(3)
C27 C28 C29 121.1(3)
C30 C29 C28 119.2(3)
C30 C29 H29 120.4
C28 C29 H29 120.4
C29 C30 C31 122.0(3)
C29 C30 H30 119.0
C31 C30 H30 119.0
C32 C31 C30 119.0(3)
C32 C31 C36 118.5(4)
C30 C31 C36 122.4(4)
C31 C32 C33 119.0(3)
C31 C32 C27 119.2(3)
C33 C32 C27 121.8(3)
C34 C33 C32 120.8(4)
C34 C33 H33 119.6
C32 C33 H33 119.6
C33 C34 C35 120.0(4)
C33 C34 H34 120.0
C35 C34 H34 120.0
C36 C35 C34 120.5(4)
C36 C35 H35 119.8
C34 C35 H35 119.8
C35 C36 C31 121.1(4)
C35 C36 H36 119.4
C31 C36 H36 119.4
C38 C37 C42 120.6(3)
C38 C37 C27 120.7(3)
C42 C37 C27 118.5(3)
C37 C38 C39 120.8(3)
C37 C38 N3 117.6(3)
C39 C38 N3 121.5(3)
C40 C39 C38 121.0(3)
C40 C39 H39 119.5
C38 C39 H39 119.5
C39 C40 C41 121.3(3)
C39 C40 H40 119.4
C41 C40 H40 119.4
C46 C41 C40 123.6(4)
C46 C41 C42 118.6(4)
C40 C41 C42 117.8(4)
C43 C42 C37 122.2(3)
C43 C42 C41 119.3(4)
C37 C42 C41 118.5(3)
C44 C43 C42 118.9(4)
C44 C43 H43 120.6
C42 C43 H43 120.6
C43 C44 C45 122.1(4)
C43 C44 H44 119.0
C45 C44 H44 119.0
C46 C45 C44 119.3(4)
C46 C45 H45 120.4
C44 C45 H45 120.4
C45 C46 C41 121.9(4)
C45 C46 H46 119.0
C41 C46 H46 119.0
N3 C47 C48 120.6(3)
N3 C47 H47 119.7
C48 C47 H47 119.7
N4 C48 C49 123.2(4)
N4 C48 C47 115.3(3)
C49 C48 C47 121.5(4)
C48 C49 C50 118.6(4)
C48 C49 H49 120.7
C50 C49 H49 120.7
C51 C50 C49 119.2(4)
C51 C50 H50 120.4
C49 C50 H50 120.4
C50 C51 C52 117.3(4)
C50 C51 H51 121.3
C52 C51 H51 121.3
N4 C52 C51 125.1(5)
N4 C52 H52 117.4
C51 C52 H52 117.4
C54 C53 C58 118.2(3)
C54 C53 C63 120.7(3)
C58 C53 C63 121.0(3)
O3 C54 C53 118.4(3)
O3 C54 C55 119.2(3)
C53 C54 C55 122.4(3)
C56 C55 C54 119.0(3)
C56 C55 H55 120.5
C54 C55 H55 120.5
C55 C56 C57 122.0(3)
C55 C56 H56 119.0
C57 C56 H56 119.0
C56 C57 C62 121.7(4)
C56 C57 C58 118.5(3)
C62 C57 C58 119.8(3)
C59 C58 C57 117.5(3)
C59 C58 C53 122.7(3)
C57 C58 C53 119.8(3)
C60 C59 C58 120.3(4)
C60 C59 H59 119.8
C58 C59 H59 119.8
C59 C60 C61 122.1(4)
C59 C60 H60 119.0
C61 C60 H60 119.0
C62 C61 C60 119.7(4)
C62 C61 H61 120.1
C60 C61 H61 120.1
C61 C62 C57 120.5(4)
C61 C62 H62 119.7
C57 C62 H62 119.7
C64 C63 C68 118.3(3)
C64 C63 C53 122.3(3)
C68 C63 C53 119.4(3)
C63 C64 C65 122.3(3)
C63 C64 N5 124.2(3)
C65 C64 N5 113.4(3)
C64 C65 C66 118.8(4)
C64 C65 H65 120.6
C66 C65 H65 120.6
C67 C66 C65 121.2(4)
C67 C66 H66 119.4
C65 C66 H66 119.4
C66 C67 C72 122.1(4)
C66 C67 C68 118.8(4)
C72 C67 C68 119.0(4)
C69 C68 C63 121.9(3)
C69 C68 C67 117.6(3)
C63 C68 C67 120.4(3)
C70 C69 C68 121.8(4)
C70 C69 H69 119.1
C68 C69 H69 119.1
C69 C70 C71 119.8(4)
C69 C70 H70 120.1
C71 C70 H70 120.1
C72 C71 C70 120.0(4)
C72 C71 H71 120.0
C70 C71 H71 120.0
C71 C72 C67 121.7(4)
C71 C72 H72 119.2
C67 C72 H72 119.2
N5 C73 C74 123.1(3)
N5 C73 H73 118.5
C74 C73 H73 118.5
N6 C74 C75 121.7(3)
N6 C74 C73 115.7(3)
C75 C74 C73 122.6(4)
C76 C75 C74 120.3(4)
C76 C75 H75 119.8
C74 C75 H75 119.8
C75 C76 C77 117.7(4)
C75 C76 H76 121.2
C77 C76 H76 121.2
C78 C77 C76 119.0(4)
C78 C77 H77 120.5
C76 C77 H77 120.5
N6 C78 C77 123.1(4)
N6 C78 H78 118.5
C77 C78 H78 118.5
C81 C79 O4 111.3(3)
C81 C79 C80 120.0(5)
O4 C79 C80 107.1(3)
C81 C79 H79 105.8
O4 C79 H79 105.8
C80 C79 H79 105.8
C79 C80 H80A 109.5
C79 C80 H80B 109.5
H80A C80 H80B 109.5
C79 C80 H80C 109.5
H80A C80 H80C 109.5
H80B C80 H80C 109.5
C79 C81 H81A 109.5
C79 C81 H81B 109.5
H81A C81 H81B 109.5
C79 C81 H81C 109.5
H81A C81 H81C 109.5
H81B C81 H81C 109.5

loop_
_geom_bond_atom_site_label_1
_geom_bond_atom_site_label_2
_geom_bond_distance
Ti1 O4 1.768(2)
Ti1 O2 1.856(2)
Ti1 O1 1.907(2)
Ti1 O3 1.909(2)
Ti1 N1 2.255(3)
Ti1 N2 2.280(3)
O1 C2 1.338(4)
O2 C28 1.353(3)
O3 C54 1.339(4)
O4 C79 1.451(4)
N1 C21 1.287(4)
N1 C12 1.425(4)
N2 C22 1.345(4)
N2 C26 1.356(4)
N3 C47 1.288(4)
N3 C38 1.422(4)
N4 C52 1.320(6)
N4 C48 1.364(5)
N5 C73 1.253(5)
N5 C64 1.415(4)
N6 C78 1.340(5)
N6 C74 1.341(5)
C1 C2 1.395(4)
C1 C6 1.429(4)
C1 C11 1.515(5)
C2 C3 1.417(4)
C3 C4 1.343(5)
C3 H3 0.9500
C4 C5 1.448(5)
C4 H4 0.9500
C5 C6 1.409(5)
C5 C10 1.410(5)
C6 C7 1.410(5)
C7 C8 1.402(5)
C7 H7 0.9500
C8 C9 1.410(6)
C8 H8 0.9500
C9 C10 1.350(6)
C9 H9 0.9500
C10 H10 0.9500
C11 C12 1.391(5)
C11 C16 1.450(5)
C12 C13 1.413(5)
C13 C14 1.373(5)
C13 H13 0.9500
C14 C15 1.422(6)
C14 H14 0.9500
C15 C16 1.406(5)
C15 C20 1.431(5)
C16 C17 1.418(5)
C17 C18 1.368(5)
C17 H17 0.9500
C18 C19 1.454(6)
C18 H18 0.9500
C19 C20 1.309(6)
C19 H19 0.9500
C20 H20 0.9500
C21 C22 1.461(5)
C21 H21 0.9500
C22 C23 1.374(4)
C23 C24 1.374(5)
C23 H23 0.9500
C24 C25 1.373(5)
C24 H24 0.9500
C25 C26 1.384(5)
C25 H25 0.9500
C26 H26 0.9500
C27 C28 1.374(4)
C27 C32 1.443(4)
C27 C37 1.516(4)
C28 C29 1.426(4)
C29 C30 1.352(5)
C29 H29 0.9500
C30 C31 1.424(5)
C30 H30 0.9500
C31 C32 1.403(5)
C31 C36 1.445(5)
C32 C33 1.408(5)
C33 C34 1.391(5)
C33 H33 0.9500
C34 C35 1.399(7)
C34 H34 0.9500
C35 C36 1.345(6)
C35 H35 0.9500
C36 H36 0.9500
C37 C38 1.372(5)
C37 C42 1.438(5)
C38 C39 1.396(5)
C39 C40 1.374(5)
C39 H39 0.9500
C40 C41 1.425(5)
C40 H40 0.9500
C41 C46 1.391(6)
C41 C42 1.456(5)
C42 C43 1.426(5)
C43 C44 1.368(5)
C43 H43 0.9500
C44 C45 1.424(6)
C44 H44 0.9500
C45 C46 1.367(6)
C45 H45 0.9500
C46 H46 0.9500
C47 C48 1.476(5)
C47 H47 0.9500
C48 C49 1.392(5)
C49 C50 1.398(6)
C49 H49 0.9500
C50 C51 1.382(7)
C50 H50 0.9500
C51 C52 1.411(7)
C51 H51 0.9500
C52 H52 0.9500
C53 C54 1.382(5)
C53 C58 1.438(5)
C53 C63 1.495(5)
C54 C55 1.428(5)
C55 C56 1.359(5)
C55 H55 0.9500
C56 C57 1.420(5)
C56 H56 0.9500
C57 C62 1.423(5)
C57 C58 1.437(5)
C58 C59 1.421(5)
C59 C60 1.368(5)
C59 H59 0.9500
C60 C61 1.400(7)
C60 H60 0.9500
C61 C62 1.360(6)
C61 H61 0.9500
C62 H62 0.9500
C63 C64 1.389(5)
C63 C68 1.432(4)
C64 C65 1.412(5)
C65 C66 1.417(5)
C65 H65 0.9500
C66 C67 1.396(6)
C66 H66 0.9500
C67 C72 1.399(6)
C67 C68 1.441(5)
C68 C69 1.415(5)
C69 C70 1.387(5)
C69 H69 0.9500
C70 C71 1.396(6)
C70 H70 0.9500
C71 C72 1.383(7)
C71 H71 0.9500
C72 H72 0.9500
C73 C74 1.484(5)
C73 H73 0.9500
C74 C75 1.387(5)
C75 C76 1.363(5)
C75 H75 0.9500
C76 C77 1.407(6)
C76 H76 0.9500
C77 C78 1.364(6)
C77 H77 0.9500
C78 H78 0.9500
C79 C81 1.419(6)
C79 C80 1.471(6)
C79 H79 1.0000
C80 H80A 0.9800
C80 H80B 0.9800
C80 H80C 0.9800
C81 H81A 0.9800
C81 H81B 0.9800
C81 H81C 0.9800

loop_
_geom_torsion_atom_site_label_1
_geom_torsion_atom_site_label_2
_geom_torsion_atom_site_label_3
_geom_torsion_atom_site_label_4
_geom_torsion
O4 Ti1 O1 C2 128.9(3)
O2 Ti1 O1 C2 -126.0(3)
O3 Ti1 O1 C2 15.8(5)
N1 Ti1 O1 C2 30.5(3)
N2 Ti1 O1 C2 -40.0(3)
O4 Ti1 O2 C28 -5.7(4)
O1 Ti1 O2 C28 -102.2(3)
O3 Ti1 O2 C28 90.1(3)
N1 Ti1 O2 C28 -177.5(3)
N2 Ti1 O2 C28 172.7(3)
O4 Ti1 O3 C54 126.5(4)
O2 Ti1 O3 C54 21.4(4)
O1 Ti1 O3 C54 -120.3(4)
N1 Ti1 O3 C54 -134.7(4)
N2 Ti1 O3 C54 -64.1(4)
O2 Ti1 O4 C79 -98.8(4)
O1 Ti1 O4 C79 0.3(4)
O3 Ti1 O4 C79 162.1(4)
N1 Ti1 O4 C79 77.8(4)
N2 Ti1 O4 C79 89.5(7)
O4 Ti1 N1 C21 177.8(3)
O2 Ti1 N1 C21 -10.2(4)
O1 Ti1 N1 C21 -89.9(3)
O3 Ti1 N1 C21 85.1(3)
N2 Ti1 N1 C21 0.2(3)
O4 Ti1 N1 C12 -24.7(2)
O2 Ti1 N1 C12 147.2(3)
O1 Ti1 N1 C12 67.6(2)
O3 Ti1 N1 C12 -117.4(2)
N2 Ti1 N1 C12 157.6(3)
O4 Ti1 N2 C22 -8.0(7)
O2 Ti1 N2 C22 -179.9(3)
O1 Ti1 N2 C22 82.0(2)
O3 Ti1 N2 C22 -81.5(3)
N1 Ti1 N2 C22 4.3(2)
O4 Ti1 N2 C26 171.3(5)
O2 Ti1 N2 C26 -0.6(3)
O1 Ti1 N2 C26 -98.7(3)
O3 Ti1 N2 C26 97.8(3)
N1 Ti1 N2 C26 -176.4(3)
Ti1 O1 C2 C1 -73.6(4)
Ti1 O1 C2 C3 106.4(4)
C6 C1 C2 O1 178.6(3)
C11 C1 C2 O1 1.0(5)
C6 C1 C2 C3 -1.5(4)
C11 C1 C2 C3 -179.1(3)
O1 C2 C3 C4 -180.0(3)
C1 C2 C3 C4 0.1(5)
C2 C3 C4 C5 0.4(5)
C3 C4 C5 C6 0.5(5)
C3 C4 C5 C10 178.9(4)
C10 C5 C6 C7 -2.6(5)
C4 C5 C6 C7 175.8(3)
C10 C5 C6 C1 179.7(3)
C4 C5 C6 C1 -1.9(5)
C2 C1 C6 C5 2.4(5)
C11 C1 C6 C5 180.0(3)
C2 C1 C6 C7 -175.1(3)
C11 C1 C6 C7 2.4(5)
C5 C6 C7 C8 3.9(5)
C1 C6 C7 C8 -178.5(3)
C6 C7 C8 C9 -3.5(6)
C7 C8 C9 C10 1.7(6)
C8 C9 C10 C5 -0.4(6)
C6 C5 C10 C9 0.9(6)
C4 C5 C10 C9 -177.4(4)
C2 C1 C11 C12 56.8(4)
C6 C1 C11 C12 -120.8(3)
C2 C1 C11 C16 -118.6(3)
C6 C1 C11 C16 63.8(4)
C16 C11 C12 C13 -4.8(5)
C1 C11 C12 C13 179.5(3)
C16 C11 C12 N1 167.3(3)
C1 C11 C12 N1 -8.4(4)
C21 N1 C12 C11 74.7(4)
Ti1 N1 C12 C11 -82.1(3)
C21 N1 C12 C13 -112.8(4)
Ti1 N1 C12 C13 90.5(3)
C11 C12 C13 C14 1.4(5)
N1 C12 C13 C14 -170.6(3)
C12 C13 C14 C15 2.2(5)
C13 C14 C15 C16 -2.2(5)
C13 C14 C15 C20 176.7(3)
C14 C15 C16 C17 176.8(3)
C20 C15 C16 C17 -2.1(5)
C14 C15 C16 C11 -1.3(5)
C20 C15 C16 C11 179.8(3)
C12 C11 C16 C15 4.6(4)
C1 C11 C16 C15 -179.8(3)
C12 C11 C16 C17 -173.5(3)
C1 C11 C16 C17 2.1(5)
C15 C16 C17 C18 1.4(5)
C11 C16 C17 C18 179.4(3)
C16 C17 C18 C19 0.0(6)
C17 C18 C19 C20 -0.5(6)
C18 C19 C20 C15 -0.3(6)
C16 C15 C20 C19 1.6(5)
C14 C15 C20 C19 -177.3(4)
C12 N1 C21 C22 -159.9(3)
Ti1 N1 C21 C22 -4.3(4)
C26 N2 C22 C23 -1.8(5)
Ti1 N2 C22 C23 177.5(3)
C26 N2 C22 C21 173.0(3)
Ti1 N2 C22 C21 -7.6(4)
N1 C21 C22 N2 7.8(5)
N1 C21 C22 C23 -177.4(4)
N2 C22 C23 C24 1.1(6)
C21 C22 C23 C24 -173.2(4)
C22 C23 C24 C25 0.1(7)
C23 C24 C25 C26 -0.4(7)
C22 N2 C26 C25 1.4(6)
Ti1 N2 C26 C25 -177.9(3)
C24 C25 C26 N2 -0.3(7)
Ti1 O2 C28 C27 148.0(3)
Ti1 O2 C28 C29 -33.0(5)
C32 C27 C28 O2 -176.3(3)
C37 C27 C28 O2 4.2(5)
C32 C27 C28 C29 4.8(5)
C37 C27 C28 C29 -174.8(3)
O2 C28 C29 C30 178.2(3)
C27 C28 C29 C30 -2.8(5)
C28 C29 C30 C31 0.0(6)
C29 C30 C31 C32 0.7(6)
C29 C30 C31 C36 -176.7(4)
C30 C31 C32 C33 -178.3(4)
C36 C31 C32 C33 -0.9(6)
C30 C31 C32 C27 1.3(6)
C36 C31 C32 C27 178.8(4)
C28 C27 C32 C31 -4.0(5)
C37 C27 C32 C31 175.6(3)
C28 C27 C32 C33 175.6(3)
C37 C27 C32 C33 -4.8(5)
C31 C32 C33 C34 1.1(6)
C27 C32 C33 C34 -178.5(4)
C32 C33 C34 C35 -0.4(7)
C33 C34 C35 C36 -0.6(7)
C34 C35 C36 C31 0.8(7)
C32 C31 C36 C35 -0.1(6)
C30 C31 C36 C35 177.3(4)
C28 C27 C37 C38 86.8(4)
C32 C27 C37 C38 -92.8(4)
C28 C27 C37 C42 -88.0(4)
C32 C27 C37 C42 92.4(4)
C42 C37 C38 C39 -2.9(5)
C27 C37 C38 C39 -177.7(3)
C42 C37 C38 N3 179.2(3)
C27 C37 C38 N3 4.5(4)
C47 N3 C38 C37 -144.6(3)
C47 N3 C38 C39 37.6(4)
C37 C38 C39 C40 1.4(5)
N3 C38 C39 C40 179.1(3)
C38 C39 C40 C41 -0.6(5)
C39 C40 C41 C46 178.6(4)
C39 C40 C41 C42 1.3(5)
C38 C37 C42 C43 -177.7(3)
C27 C37 C42 C43 -2.9(5)
C38 C37 C42 C41 3.6(5)
C27 C37 C42 C41 178.5(3)
C46 C41 C42 C43 1.1(5)
C40 C41 C42 C43 178.6(3)
C46 C41 C42 C37 179.8(3)
C40 C41 C42 C37 -2.8(5)
C37 C42 C43 C44 -178.8(3)
C41 C42 C43 C44 -0.2(5)
C42 C43 C44 C45 -0.4(5)
C43 C44 C45 C46 0.2(6)
C44 C45 C46 C41 0.8(6)
C40 C41 C46 C45 -178.7(4)
C42 C41 C46 C45 -1.4(6)
C38 N3 C47 C48 -179.3(3)
C52 N4 C48 C49 0.1(6)
C52 N4 C48 C47 179.2(3)
N3 C47 C48 N4 -176.2(3)
N3 C47 C48 C49 2.9(5)
N4 C48 C49 C50 0.6(6)
C47 C48 C49 C50 -178.5(4)
C48 C49 C50 C51 1.3(7)
C49 C50 C51 C52 -3.7(7)
C48 N4 C52 C51 -2.8(6)
C50 C51 C52 N4 4.7(7)
Ti1 O3 C54 C53 166.0(3)
Ti1 O3 C54 C55 -14.4(5)
C58 C53 C54 O3 178.1(3)
C63 C53 C54 O3 -4.3(4)
C58 C53 C54 C55 -1.5(4)
C63 C53 C54 C55 176.2(3)
O3 C54 C55 C56 -177.5(3)
C53 C54 C55 C56 2.0(4)
C54 C55 C56 C57 -1.2(5)
C55 C56 C57 C62 178.2(3)
C55 C56 C57 C58 0.0(5)
C56 C57 C58 C59 -177.8(3)
C62 C57 C58 C59 3.9(5)
C56 C57 C58 C53 0.6(4)
C62 C57 C58 C53 -177.7(3)
C54 C53 C58 C59 178.5(3)
C63 C53 C58 C59 0.9(5)
C54 C53 C58 C57 0.2(4)
C63 C53 C58 C57 -177.5(3)
C57 C58 C59 C60 -2.4(5)
C53 C58 C59 C60 179.2(3)
C58 C59 C60 C61 0.1(6)
C59 C60 C61 C62 0.9(6)
C60 C61 C62 C57 0.6(6)
C56 C57 C62 C61 178.8(4)
C58 C57 C62 C61 -3.0(5)
C54 C53 C63 C64 88.1(4)
C58 C53 C63 C64 -94.3(4)
C54 C53 C63 C68 -90.7(4)
C58 C53 C63 C68 86.8(4)
C68 C63 C64 C65 -4.0(6)
C53 C63 C64 C65 177.1(3)
C68 C63 C64 N5 179.0(3)
C53 C63 C64 N5 0.1(6)
C73 N5 C64 C63 -60.6(5)
C73 N5 C64 C65 122.2(4)
C63 C64 C65 C66 3.0(6)
N5 C64 C65 C66 -179.7(4)
C64 C65 C66 C67 -0.9(7)
C65 C66 C67 C72 -179.0(5)
C65 C66 C67 C68 -0.1(7)
C64 C63 C68 C69 -179.2(4)
C53 C63 C68 C69 -0.3(6)
C64 C63 C68 C67 2.9(6)
C53 C63 C68 C67 -178.2(4)
C66 C67 C68 C69 -178.9(4)
C72 C67 C68 C69 0.1(7)
C66 C67 C68 C63 -1.0(7)
C72 C67 C68 C63 178.1(5)
C63 C68 C69 C70 -179.1(4)
C67 C68 C69 C70 -1.2(6)
C68 C69 C70 C71 -0.6(7)
C69 C70 C71 C72 3.4(9)
C70 C71 C72 C67 -4.5(10)
C66 C67 C72 C71 -178.3(6)
C68 C67 C72 C71 2.7(9)
C64 N5 C73 C74 -177.9(4)
C78 N6 C74 C75 -1.0(6)
C78 N6 C74 C73 -179.0(4)
N5 C73 C74 N6 -173.4(4)
N5 C73 C74 C75 8.6(6)
N6 C74 C75 C76 1.6(6)
C73 C74 C75 C76 179.5(4)
C74 C75 C76 C77 -2.7(6)
C75 C76 C77 C78 3.2(6)
C74 N6 C78 C77 1.6(7)
C76 C77 C78 N6 -2.7(7)
Ti1 O4 C79 C81 64.7(6)
Ti1 O4 C79 C80 -162.5(4)
